data_4029748
loop_
_publ_author_name
'Long, Sihui'
'Muthusamy, Venkatraj'
'Willis, Peter G.'
'Parkin, Sean'
'Cammers, Arthur'

_publ_section_title
;
 Inversion symmetry and local vs. dispersive interactions in the
 nucleation of hydrogen bonded cyclic n-mer and tape of
 imidazolecarboxamidines.
;
_journal_name_full 'Beilstein journal of organic chemistry'
_journal_page_first 23
_journal_paper_doi 10.3762/bjoc.4.23
_journal_volume 4
_journal_year 2008
_chemical_formula_moiety 'C18 H18 N4, 0.5(C7 H8)'
_chemical_formula_sum 'C21.5 H22 N4'
_chemical_formula_weight 336.43
_chemical_name_systematic
; 
 ? 
;
_space_group_IT_number 14
_symmetry_cell_setting monoclinic
_symmetry_space_group_name_Hall '-P 2yn'
_symmetry_space_group_name_H-M 'P 1 21/n 1'
_atom_sites_solution_hydrogens geom
_atom_sites_solution_primary direct
_atom_sites_solution_secondary difmap
_audit_creation_method SHELXL-97
_cell_angle_alpha 90.00
_cell_angle_beta 93.377(1)
_cell_angle_gamma 90.00
_cell_formula_units_Z 4
_cell_length_a 5.7467(1)
_cell_length_b 13.8294(3)
_cell_length_c 22.1701(5)
_cell_measurement_reflns_used 4218
_cell_measurement_temperature 90.0(2)
_cell_measurement_theta_max 27.48
_cell_measurement_theta_min 1.00
_cell_volume 1758.87(6)
_computing_cell_refinement 'SCALEPACK (Otwinowski & Minor, 1997)'
_computing_data_collection 'COLLECT (Nonius, 1998)'
_computing_data_reduction 'DENZO-SMN (Otwinowski & Minor, 1997)'
_computing_molecular_graphics 'XP in SHELXTL (Sheldrick, 2008)'
_computing_publication_material
; 
SHELX97-2 (Sheldrick, 2008) and local procedures 
;
_computing_structure_refinement 'SHELXL-97 (Sheldrick, 2008)'
_computing_structure_solution 'SHELXS-97 (Sheldrick, 2008)'
_diffrn_ambient_temperature 90.0(2)
_diffrn_detector_area_resol_mean 18
_diffrn_measured_fraction_theta_full 1.000
_diffrn_measured_fraction_theta_max 1.000
_diffrn_measurement_device_type 'Nonius KappaCCD diffractometer'
_diffrn_measurement_method '\w scans at fixed \c = 55\%'
_diffrn_radiation_monochromator graphite
_diffrn_radiation_source 'fine-focus sealed tube'
_diffrn_radiation_type MoK\a
_diffrn_radiation_wavelength 0.71073
_diffrn_reflns_av_R_equivalents 0.0485
_diffrn_reflns_av_sigmaI/netI 0.0676
_diffrn_reflns_limit_h_max 7
_diffrn_reflns_limit_h_min -7
_diffrn_reflns_limit_k_max 17
_diffrn_reflns_limit_k_min -17
_diffrn_reflns_limit_l_max 28
_diffrn_reflns_limit_l_min -28
_diffrn_reflns_number 26115
_diffrn_reflns_theta_full 27.48
_diffrn_reflns_theta_max 27.48
_diffrn_reflns_theta_min 1.74
_diffrn_standards_number 0
_exptl_absorpt_coefficient_mu 0.077
_exptl_absorpt_correction_T_max 0.992
_exptl_absorpt_correction_T_min 0.962
_exptl_absorpt_correction_type multi-scan
_exptl_absorpt_process_details 'Scalepack (Otwinowski & Minor, 1997)'
_exptl_crystal_colour colourless
_exptl_crystal_density_diffrn 1.270
_exptl_crystal_density_method 'not measured'
_exptl_crystal_description rod
_exptl_crystal_F_000 716
_exptl_crystal_size_max 0.5
_exptl_crystal_size_mid 0.1
_exptl_crystal_size_min 0.1
_refine_diff_density_max 0.355
_refine_diff_density_min -0.873
_refine_diff_density_rms 0.083
_refine_ls_extinction_method none
_refine_ls_goodness_of_fit_ref 1.044
_refine_ls_hydrogen_treatment constr
_refine_ls_matrix_type full
_refine_ls_number_parameters 327
_refine_ls_number_reflns 4043
_refine_ls_number_restraints 394
_refine_ls_restrained_S_all 1.057
_refine_ls_R_factor_all 0.1201
_refine_ls_R_factor_gt 0.0694
_refine_ls_shift/su_max 0.004
_refine_ls_shift/su_mean 0.000
_refine_ls_structure_factor_coef Fsqd
_refine_ls_weighting_details 'calc w=1/[\s^2^(Fo^2^)+(0.1319P)^2^+0.6067P] where P=(Fo^2^+2Fc^2^)/3'
_refine_ls_weighting_scheme calc
_refine_ls_wR_factor_gt 0.1947
_refine_ls_wR_factor_ref 0.2269
_reflns_number_gt 2460
_reflns_number_total 4043
_reflns_threshold_expression >2\s(I)
_cod_data_source_file 9b2_Ci.cif
_cod_data_source_block k07228
_cod_original_sg_symbol_H-M 'P 21/n'
_cod_original_formula_sum 'C21.50 H22 N4'
_cod_database_code 4029748

loop_
_symmetry_equiv_pos_as_xyz
'x, y, z'
'-x+1/2, y+1/2, -z+1/2'
'-x, -y, -z'
'x-1/2, -y-1/2, z-1/2'

loop_
_atom_site_label
_atom_site_type_symbol
_atom_site_fract_x
_atom_site_fract_y
_atom_site_fract_z
_atom_site_U_iso_or_equiv
_atom_site_adp_type
_atom_site_occupancy
_atom_site_symmetry_multiplicity
_atom_site_calc_flag
_atom_site_refinement_flags
_atom_site_disorder_assembly
_atom_site_disorder_group
N1 N 0.2939(3) 0.91966(15) 0.06720(9) 0.0208(5) Uani 1 1 d . . .
C1 C 0.5200(4) 0.93469(19) 0.05644(11) 0.0229(6) Uani 1 1 d . . .
H1 H 0.6129 0.9847 0.0748 0.028 Uiso 1 1 calc R . .
N2 N 0.5964(4) 0.87192(16) 0.01756(9) 0.0238(5) Uani 1 1 d . . .
C2 C 0.4074(4) 0.81364(19) 0.00225(12) 0.0252(6) Uani 1 1 d . . .
H2 H 0.4085 0.7614 -0.0255 0.030 Uiso 1 1 calc R . .
N3 N 0.0237(4) 0.93620(15) 0.14453(9) 0.0225(5) Uani 1 1 d . . .
C3 C 0.2200(5) 0.84122(19) 0.03229(11) 0.0258(6) Uani 1 1 d . . .
H3 H 0.0693 0.8127 0.0299 0.031 Uiso 1 1 calc R . .
N4 N 0.1451(4) 1.06989(15) 0.09008(9) 0.0224(5) Uani 1 1 d . . .
H4 H 0.2376 1.0868 0.0616 0.027 Uiso 1 1 calc R . .
C4 C 0.0619(4) 0.83859(18) 0.16253(11) 0.0218(6) Uani 1 1 d . . .
C5 C 0.2706(4) 0.80986(19) 0.19214(12) 0.0249(6) Uani 1 1 d . . .
H5 H 0.3948 0.8549 0.1979 0.030 Uiso 1 1 calc R . .
C6 C 0.2988(5) 0.71571(19) 0.21328(12) 0.0274(6) Uani 1 1 d . . .
H6 H 0.4418 0.6975 0.2338 0.033 Uiso 1 1 calc R . .
C7 C 0.1222(5) 0.64786(19) 0.20494(11) 0.0251(6) Uani 1 1 d . . .
C8 C -0.0854(5) 0.6772(2) 0.17530(12) 0.0271(6) Uani 1 1 d . . .
H8 H -0.2085 0.6319 0.1689 0.033 Uiso 1 1 calc R . .
C9 C -0.1172(5) 0.77123(19) 0.15478(12) 0.0256(6) Uani 1 1 d . . .
H9 H -0.2621 0.7898 0.1353 0.031 Uiso 1 1 calc R . .
C10 C 0.1499(5) 0.5464(2) 0.22914(13) 0.0329(7) Uani 1 1 d . . .
H10A H 0.0282 0.5333 0.2572 0.049 Uiso 1 1 calc R . .
H10B H 0.3035 0.5396 0.2504 0.049 Uiso 1 1 calc R . .
H10C H 0.1362 0.5003 0.1956 0.049 Uiso 1 1 calc R . .
C11 C 0.0149(4) 1.14589(18) 0.11493(11) 0.0214(6) Uani 1 1 d . . .
C12 C -0.1754(4) 1.13151(19) 0.15036(11) 0.0231(6) Uani 1 1 d . . .
H12 H -0.2165 1.0681 0.1623 0.028 Uiso 1 1 calc R . .
C13 C -0.3032(5) 1.21026(19) 0.16783(11) 0.0247(6) Uani 1 1 d . . .
H13 H -0.4335 1.1997 0.1915 0.030 Uiso 1 1 calc R . .
C14 C -0.2478(5) 1.30467(19) 0.15199(12) 0.0267(6) Uani 1 1 d . . .
C15 C -0.0548(5) 1.3175(2) 0.11760(12) 0.0293(6) Uani 1 1 d . . .
H15 H -0.0114 1.3810 0.1064 0.035 Uiso 1 1 calc R . .
C16 C 0.0748(5) 1.23962(19) 0.09943(12) 0.0262(6) Uani 1 1 d . . .
H16 H 0.2059 1.2503 0.0761 0.031 Uiso 1 1 calc R . .
C17 C -0.3901(5) 1.3886(2) 0.17239(14) 0.0363(7) Uani 1 1 d . . .
H17A H -0.5549 1.3701 0.1714 0.054 Uiso 1 1 calc R . .
H17B H -0.3709 1.4437 0.1453 0.054 Uiso 1 1 calc R . .
H17C H -0.3372 1.4067 0.2137 0.054 Uiso 1 1 calc R . .
C18 C 0.1452(4) 0.97429(18) 0.10467(10) 0.0211(6) Uani 1 1 d . . .
C1T C 0.262(2) 0.5141(14) 0.0123(9) 0.083(3) Uani 0.25 1 d PDU A -1
C2T C 0.194(3) 0.4341(16) -0.0242(10) 0.091(3) Uani 0.25 1 d PDU A -1
H2T H 0.3088 0.3911 -0.0377 0.109 Uiso 0.25 1 calc PR A -1
C3T C -0.047(3) 0.4175(19) -0.0411(13) 0.093(3) Uani 0.25 1 d PDU A -1
H3T H -0.0959 0.3594 -0.0608 0.112 Uiso 0.25 1 calc PR A -1
C4T C -0.210(3) 0.4903(18) -0.0277(10) 0.088(3) Uani 0.25 1 d PDU A -1
H4T H -0.3601 0.4917 -0.0482 0.106 Uiso 0.25 1 calc PR A -1
C5T C -0.149(3) 0.5606(19) 0.0166(11) 0.082(3) Uani 0.25 1 d PDU A -1
H5T H -0.2658 0.5999 0.0325 0.099 Uiso 0.25 1 calc PR A -1
C6T C 0.090(2) 0.573(2) 0.0376(13) 0.085(3) Uani 0.25 1 d PDU A -1
H6T H 0.1327 0.6193 0.0678 0.102 Uiso 0.25 1 calc PR A -1
C7T C 0.519(2) 0.5384(9) 0.0235(5) 0.041(3) Uani 0.25 1 d PDU A -1
H7T1 H 0.5371 0.5895 0.0540 0.062 Uiso 0.25 1 calc PR A -1
H7T2 H 0.5819 0.5606 -0.0142 0.062 Uiso 0.25 1 calc PR A -1
H7T3 H 0.6039 0.4806 0.0379 0.062 Uiso 0.25 1 calc PR A -1
C1T' C -0.087(2) 0.4612(13) -0.0366(9) 0.098(3) Uani 0.25 1 d PDU B -2
C2T' C 0.125(3) 0.4138(13) -0.0494(8) 0.106(3) Uani 0.25 1 d PDU B -2
H2T' H 0.1112 0.3604 -0.0764 0.127 Uiso 0.25 1 calc PR B -2
C3T' C 0.354(3) 0.4376(13) -0.0263(8) 0.086(3) Uani 0.25 1 d PDU B -2
H3T' H 0.4836 0.3990 -0.0358 0.103 Uiso 0.25 1 calc PR B -2
C4T' C 0.384(3) 0.5211(15) 0.0116(10) 0.094(3) Uani 0.25 1 d PDU B -2
H4T' H 0.5304 0.5515 0.0203 0.112 Uiso 0.25 1 calc PR B -2
C5T' C 0.171(3) 0.5541(19) 0.0350(10) 0.086(3) Uani 0.25 1 d PDU B -2
H5T' H 0.1782 0.5859 0.0731 0.103 Uiso 0.25 1 calc PR B -2
C6T' C -0.055(3) 0.5415(14) 0.0036(10) 0.094(3) Uani 0.25 1 d PDU B -2
H6T' H -0.1791 0.5853 0.0096 0.113 Uiso 0.25 1 calc PR B -2
C7T' C -0.326(2) 0.4194(11) -0.0531(7) 0.065(3) Uani 0.25 1 d PDU B -2
H7T4 H -0.4457 0.4635 -0.0398 0.098 Uiso 0.25 1 calc PR B -2
H7T5 H -0.3407 0.3566 -0.0332 0.098 Uiso 0.25 1 calc PR B -2
H7T6 H -0.3447 0.4109 -0.0970 0.098 Uiso 0.25 1 calc PR B -2

loop_
_atom_site_aniso_label
_atom_site_aniso_U_11
_atom_site_aniso_U_22
_atom_site_aniso_U_33
_atom_site_aniso_U_23
_atom_site_aniso_U_13
_atom_site_aniso_U_12
N1 0.0201(11) 0.0192(11) 0.0230(11) -0.0024(8) 0.0003(9) 0.0009(9)
C1 0.0187(13) 0.0222(13) 0.0276(13) -0.0017(10) -0.0024(10) 0.0021(11)
N2 0.0246(12) 0.0235(12) 0.0231(11) -0.0005(9) 0.0002(9) 0.0028(9)
C2 0.0257(14) 0.0245(14) 0.0252(13) -0.0049(11) -0.0014(11) -0.0018(11)
N3 0.0216(11) 0.0222(11) 0.0235(11) 0.0008(9) -0.0001(9) 0.0010(9)
C3 0.0240(14) 0.0254(14) 0.0278(13) -0.0051(11) -0.0009(11) -0.0014(11)
N4 0.0234(12) 0.0210(12) 0.0231(10) 0.0002(9) 0.0042(9) 0.0009(9)
C4 0.0229(13) 0.0215(13) 0.0211(12) -0.0001(10) 0.0018(10) 0.0020(11)
C5 0.0214(13) 0.0231(14) 0.0300(14) -0.0017(11) -0.0008(11) -0.0002(11)
C6 0.0244(14) 0.0310(15) 0.0263(13) 0.0018(11) -0.0029(11) 0.0065(12)
C7 0.0306(15) 0.0219(14) 0.0230(12) 0.0012(11) 0.0025(11) 0.0048(12)
C8 0.0276(14) 0.0241(14) 0.0292(14) 0.0012(11) -0.0016(11) -0.0019(11)
C9 0.0218(13) 0.0260(15) 0.0286(13) 0.0031(11) -0.0024(11) 0.0031(11)
C10 0.0351(16) 0.0256(16) 0.0377(15) 0.0029(12) -0.0009(13) 0.0061(12)
C11 0.0198(13) 0.0224(13) 0.0216(12) -0.0050(10) -0.0025(10) 0.0011(10)
C12 0.0252(13) 0.0228(13) 0.0211(12) 0.0000(10) -0.0008(10) 0.0008(11)
C13 0.0240(14) 0.0284(14) 0.0217(13) -0.0015(10) 0.0013(10) 0.0044(11)
C14 0.0240(14) 0.0256(15) 0.0300(14) -0.0063(11) -0.0029(11) 0.0035(11)
C15 0.0285(15) 0.0214(14) 0.0380(15) -0.0054(12) 0.0009(12) -0.0020(12)
C16 0.0234(13) 0.0250(14) 0.0305(13) -0.0029(11) 0.0029(11) -0.0025(11)
C17 0.0345(17) 0.0304(16) 0.0443(17) -0.0083(13) 0.0059(14) 0.0051(13)
C18 0.0199(13) 0.0225(13) 0.0206(12) -0.0020(10) -0.0016(10) 0.0024(10)
C1T 0.080(5) 0.090(5) 0.079(5) 0.001(4) 0.008(5) 0.014(4)
C2T 0.093(5) 0.094(5) 0.085(5) -0.003(4) -0.004(5) 0.004(5)
C3T 0.094(5) 0.094(5) 0.092(5) -0.008(5) 0.006(5) 0.008(5)
C4T 0.080(5) 0.094(5) 0.090(5) 0.012(5) 0.006(5) 0.014(5)
C5T 0.077(5) 0.087(6) 0.083(6) 0.010(5) 0.007(5) 0.019(5)
C6T 0.086(5) 0.086(5) 0.083(5) -0.006(4) 0.009(5) 0.011(5)
C7T 0.059(5) 0.042(6) 0.024(5) 0.006(5) 0.008(5) 0.019(5)
C1T' 0.098(5) 0.101(5) 0.094(5) 0.002(4) 0.002(5) 0.007(4)
C2T' 0.102(5) 0.109(5) 0.106(5) -0.003(5) 0.001(5) 0.006(5)
C3T' 0.089(5) 0.091(5) 0.079(5) 0.002(4) 0.007(5) 0.012(5)
C4T' 0.099(6) 0.096(6) 0.087(5) 0.004(5) 0.009(5) 0.011(5)
C5T' 0.084(5) 0.090(5) 0.084(5) 0.001(5) 0.010(5) 0.012(5)
C6T' 0.094(5) 0.096(5) 0.092(5) 0.005(4) 0.004(5) 0.013(4)
C7T' 0.092(6) 0.054(6) 0.051(6) 0.011(5) 0.022(6) 0.022(5)

loop_
_atom_type_symbol
_atom_type_description
_atom_type_scat_dispersion_real
_atom_type_scat_dispersion_imag
_atom_type_scat_source
C C 0.0033 0.0016 'International Tables Vol C Tables 4.2.6.8 and 6.1.1.4'
H H 0.0000 0.0000 'International Tables Vol C Tables 4.2.6.8 and 6.1.1.4'
N N 0.0061 0.0033 'International Tables Vol C Tables 4.2.6.8 and 6.1.1.4'

loop_
_geom_angle_atom_site_label_1
_geom_angle_atom_site_label_2
_geom_angle_atom_site_label_3
_geom_angle
C1 N1 C3 106.8(2)
C1 N1 C18 129.1(2)
C3 N1 C18 124.1(2)
N2 C1 N1 112.1(2)
N2 C1 H1 124.0
N1 C1 H1 124.0
C1 N2 C2 105.0(2)
C3 C2 N2 110.6(2)
C3 C2 H2 124.7
N2 C2 H2 124.7
C18 N3 C4 120.4(2)
C2 C3 N1 105.6(2)
C2 C3 H3 127.2
N1 C3 H3 127.2
C18 N4 C11 128.3(2)
C18 N4 H4 115.9
C11 N4 H4 115.9
C5 C4 C9 118.6(2)
C5 C4 N3 121.2(2)
C9 C4 N3 120.0(2)
C6 C5 C4 120.5(2)
C6 C5 H5 119.8
C4 C5 H5 119.8
C7 C6 C5 121.3(2)
C7 C6 H6 119.4
C5 C6 H6 119.4
C6 C7 C8 117.8(2)
C6 C7 C10 121.4(2)
C8 C7 C10 120.7(2)
C9 C8 C7 121.5(3)
C9 C8 H8 119.2
C7 C8 H8 119.2
C8 C9 C4 120.4(2)
C8 C9 H9 119.8
C4 C9 H9 119.8
C7 C10 H10A 109.5
C7 C10 H10B 109.5
H10A C10 H10B 109.5
C7 C10 H10C 109.5
H10A C10 H10C 109.5
H10B C10 H10C 109.5
C16 C11 C12 119.0(2)
C16 C11 N4 116.8(2)
C12 C11 N4 124.1(2)
C13 C12 C11 119.5(2)
C13 C12 H12 120.3
C11 C12 H12 120.3
C12 C13 C14 122.3(3)
C12 C13 H13 118.8
C14 C13 H13 118.8
C13 C14 C15 117.3(2)
C13 C14 C17 120.7(3)
C15 C14 C17 122.0(3)
C16 C15 C14 121.3(3)
C16 C15 H15 119.3
C14 C15 H15 119.3
C15 C16 C11 120.6(3)
C15 C16 H16 119.7
C11 C16 H16 119.7
C14 C17 H17A 109.5
C14 C17 H17B 109.5
H17A C17 H17B 109.5
C14 C17 H17C 109.5
H17A C17 H17C 109.5
H17B C17 H17C 109.5
N3 C18 N4 125.1(2)
N3 C18 N1 123.5(2)
N4 C18 N1 111.4(2)
C2T C1T C6T 120.1(5)
C2T C1T C7T 119.9(6)
C6T C1T C7T 120.0(6)
C1T C2T C3T 120.4(5)
C1T C2T H2T 119.8
C3T C2T H2T 119.8
C4T C3T C2T 118.2(6)
C4T C3T H3T 120.9
C2T C3T H3T 120.9
C5T C4T C3T 119.4(6)
C5T C4T H4T 120.3
C3T C4T H4T 120.3
C4T C5T C6T 120.3(5)
C4T C5T H5T 119.8
C6T C5T H5T 119.8
C1T C6T C5T 118.5(5)
C1T C6T H6T 120.7
C5T C6T H6T 120.7
C1T C7T H7T1 109.5
C1T C7T H7T2 109.5
H7T1 C7T H7T2 109.5
C1T C7T H7T3 109.5
H7T1 C7T H7T3 109.5
H7T2 C7T H7T3 109.5
C2T' C1T' C6T' 113.8(10)
C2T' C1T' C7T' 123.2(11)
C6T' C1T' C7T' 121.9(11)
C3T' C2T' C1T' 127.2(11)
C3T' C2T' H2T' 116.4
C1T' C2T' H2T' 116.4
C2T' C3T' C4T' 118.3(11)
C2T' C3T' H3T' 120.8
C4T' C3T' H3T' 120.8
C5T' C4T' C3T' 113.1(11)
C5T' C4T' H4T' 123.4
C3T' C4T' H4T' 123.4
C4T' C5T' C6T' 123.3(12)
C4T' C5T' H5T' 118.4
C6T' C5T' H5T' 118.4
C1T' C6T' C5T' 118.2(11)
C1T' C6T' H6T' 120.9
C5T' C6T' H6T' 120.9
C1T' C7T' H7T4 109.5
C1T' C7T' H7T5 109.5
H7T4 C7T' H7T5 109.5
C1T' C7T' H7T6 109.5
H7T4 C7T' H7T6 109.5
H7T5 C7T' H7T6 109.5

loop_
_geom_bond_atom_site_label_1
_geom_bond_atom_site_label_2
_geom_bond_distance
N1 C1 1.351(3)
N1 C3 1.385(3)
N1 C18 1.440(3)
C1 N2 1.317(3)
C1 H1 0.9500
N2 C2 1.379(3)
C2 C3 1.354(4)
C2 H2 0.9500
N3 C18 1.272(3)
N3 C4 1.421(3)
C3 H3 0.9500
N4 C18 1.361(3)
N4 C11 1.420(3)
N4 H4 0.8800
C4 C5 1.391(3)
C4 C9 1.391(4)
C5 C6 1.390(4)
C5 H5 0.9500
C6 C7 1.387(4)
C6 H6 0.9500
C7 C8 1.389(4)
C7 C10 1.507(4)
C8 C9 1.386(4)
C8 H8 0.9500
C9 H9 0.9500
C10 H10A 0.9800
C10 H10B 0.9800
C10 H10C 0.9800
C11 C16 1.389(4)
C11 C12 1.398(4)
C12 C13 1.382(4)
C12 H12 0.9500
C13 C14 1.394(4)
C13 H13 0.9500
C14 C15 1.394(4)
C14 C17 1.505(4)
C15 C16 1.383(4)
C15 H15 0.9500
C16 H16 0.9500
C17 H17A 0.9800
C17 H17B 0.9800
C17 H17C 0.9800
C1T C2T 1.412(8)
C1T C6T 1.417(8)
C1T C7T 1.524(5)
C2T C3T 1.429(8)
C2T H2T 0.9500
C3T C4T 1.422(8)
C3T H3T 0.9500
C4T C5T 1.411(8)
C4T H4T 0.9500
C5T C6T 1.433(8)
C5T H5T 0.9500
C6T H6T 0.9500
C7T H7T1 0.9800
C7T H7T2 0.9800
C7T H7T3 0.9800
C1T' C2T' 1.425(9)
C1T' C6T' 1.428(8)
C1T' C7T' 1.513(10)
C2T' C3T' 1.424(9)
C2T' H2T' 0.9500
C3T' C4T' 1.434(9)
C3T' H3T' 0.9500
C4T' C5T' 1.433(9)
C4T' H4T' 0.9500
C5T' C6T' 1.449(9)
C5T' H5T' 0.9500
C6T' H6T' 0.9500
C7T' H7T4 0.9800
C7T' H7T5 0.9800
C7T' H7T6 0.9800

loop_
_geom_hbond_atom_site_label_D
_geom_hbond_atom_site_label_H
_geom_hbond_atom_site_label_A
_geom_hbond_distance_DH
_geom_hbond_distance_HA
_geom_hbond_distance_DA
_geom_hbond_angle_DHA
_geom_hbond_site_symmetry_A
N4 H4 N2 0.88 2.12 2.994(3) 169.4 3_675

loop_
_geom_torsion_atom_site_label_1
_geom_torsion_atom_site_label_2
_geom_torsion_atom_site_label_3
_geom_torsion_atom_site_label_4
_geom_torsion
C3 N1 C1 N2 -0.2(3)
C18 N1 C1 N2 -177.4(2)
N1 C1 N2 C2 0.4(3)
C1 N2 C2 C3 -0.5(3)
N2 C2 C3 N1 0.4(3)
C1 N1 C3 C2 -0.1(3)
C18 N1 C3 C2 177.3(2)
C18 N3 C4 C5 65.1(3)
C18 N3 C4 C9 -119.7(3)
C9 C4 C5 C6 0.2(4)
N3 C4 C5 C6 175.3(2)
C4 C5 C6 C7 0.8(4)
C5 C6 C7 C8 -0.7(4)
C5 C6 C7 C10 -178.5(2)
C6 C7 C8 C9 -0.3(4)
C10 C7 C8 C9 177.5(3)
C7 C8 C9 C4 1.2(4)
C5 C4 C9 C8 -1.1(4)
N3 C4 C9 C8 -176.4(2)
C18 N4 C11 C16 169.6(2)
C18 N4 C11 C12 -14.4(4)
C16 C11 C12 C13 1.7(4)
N4 C11 C12 C13 -174.2(2)
C11 C12 C13 C14 -0.8(4)
C12 C13 C14 C15 -0.4(4)
C12 C13 C14 C17 -179.4(2)
C13 C14 C15 C16 0.7(4)
C17 C14 C15 C16 179.7(2)
C14 C15 C16 C11 0.2(4)
C12 C11 C16 C15 -1.4(4)
N4 C11 C16 C15 174.8(2)
C4 N3 C18 N4 -170.7(2)
C4 N3 C18 N1 12.2(4)
C11 N4 C18 N3 0.0(4)
C11 N4 C18 N1 177.4(2)
C1 N1 C18 N3 -129.5(3)
C3 N1 C18 N3 53.8(3)
C1 N1 C18 N4 53.1(3)
C3 N1 C18 N4 -123.7(2)
C6T C1T C2T C3T 6.4(19)
C7T C1T C2T C3T -172.3(15)
C1T C2T C3T C4T 8.9(18)
C2T C3T C4T C5T -19(3)
C3T C4T C5T C6T 14(3)
C2T C1T C6T C5T -11(3)
C7T C1T C6T C5T 167.4(19)
C4T C5T C6T C1T 1(3)
C6T' C1T' C2T' C3T' 0.7(18)
C7T' C1T' C2T' C3T' -167.4(18)
C1T' C2T' C3T' C4T' -3.7(17)
C2T' C3T' C4T' C5T' 17(2)
C3T' C4T' C5T' C6T' -29(3)
C2T' C1T' C6T' C5T' -12(3)
C7T' C1T' C6T' C5T' 156.7(19)
C4T' C5T' C6T' C1T' 28(4)
